data_4119832
loop_
_publ_author_name
'Kerwyn G. Alley'
'Giordano Poneti'
'Peter S. D. Robinson'
'Ayman Nafady'
'Boujemaa Moubaraki'
'Jade B. Aitken'
'Simon C. Drew'
'Chris Ritchie'
'Brendan F. Abrahams'
'Rosalie K. Hocking'
'Keith S. Murray'
'Alan M. Bond'
'Hugh H. Harris'
'Lorenzo Sorace'
'Colette Boskovic'

_publ_section_title
;
 Redox Activity and Two-Step Valence Tautomerism in a Family of Dinuclear
 Cobalt Complexes with a Spiroconjugated Bis(dioxolene) Ligand
;
_journal_name_full 'Journal of the American Chemical Society'
_journal_page_first 8304
_journal_page_last 8323
_journal_paper_doi 10.1021/ja4021155
_journal_volume 135
_journal_year 2013
_chemical_formula_sum 'C70 H96 Cl4 Co3 N8 O11'
_chemical_formula_weight 1544.14
_chemical_name_systematic
;
 ?
;
_space_group_IT_number 14
_symmetry_cell_setting monoclinic
_symmetry_space_group_name_Hall '-P 2yn'
_symmetry_space_group_name_H-M 'P 1 21/n 1'
_atom_sites_solution_hydrogens geom
_atom_sites_solution_primary direct
_atom_sites_solution_secondary difmap
_audit_creation_method SHELXL-97
_cell_angle_alpha 90.00
_cell_angle_beta 92.334(3)
_cell_angle_gamma 90.00
_cell_formula_units_Z 4
_cell_length_a 20.2344(8)
_cell_length_b 13.0215(5)
_cell_length_c 27.8716(10)
_cell_measurement_reflns_used 8545
_cell_measurement_temperature 130(2)
_cell_measurement_theta_max 51.0994
_cell_measurement_theta_min 2.6458
_cell_volume 7337.6(5)
_computing_cell_refinement
;
CrysAlisPro, Oxford Diffraction Ltd.,
Version 1.171.34.36 (release 02-08-2010 CrysAlis171 .NET)
(compiled Aug  2 2010,13:00:58)
;
_computing_data_collection
;
CrysAlisPro, Oxford Diffraction Ltd.,
Version 1.171.34.36 (release 02-08-2010 CrysAlis171 .NET)
(compiled Aug  2 2010,13:00:58)
;
_computing_data_reduction
;
CrysAlisPro, Oxford Diffraction Ltd.,
Version 1.171.34.36 (release 02-08-2010 CrysAlis171 .NET)
(compiled Aug  2 2010,13:00:58)
;
_computing_structure_refinement 'SHELXL-97 (Sheldrick, 1997)'
_computing_structure_solution 'SHELXS-97 (Sheldrick, 1997)'
_diffrn_ambient_temperature 130(2)
_diffrn_detector_area_resol_mean 16.0711
_diffrn_measured_fraction_theta_full 0.991
_diffrn_measured_fraction_theta_max 0.991
_diffrn_measurement_device_type 'Goniometer KM4/Xcalibur, detector: Sapphire3'
_diffrn_measurement_method 'phi and omega scans'
_diffrn_radiation_monochromator graphite
_diffrn_radiation_source 'fine-focus sealed tube'
_diffrn_radiation_type CuK\a
_diffrn_radiation_wavelength 1.54184
_diffrn_reflns_av_R_equivalents 0.0575
_diffrn_reflns_av_sigmaI/netI 0.0608
_diffrn_reflns_limit_h_max 19
_diffrn_reflns_limit_h_min -20
_diffrn_reflns_limit_k_max 13
_diffrn_reflns_limit_k_min -12
_diffrn_reflns_limit_l_max 28
_diffrn_reflns_limit_l_min -28
_diffrn_reflns_number 26701
_diffrn_reflns_theta_full 51.16
_diffrn_reflns_theta_max 51.16
_diffrn_reflns_theta_min 2.65
_exptl_absorpt_coefficient_mu 7.135
_exptl_absorpt_correction_T_max 0.887
_exptl_absorpt_correction_T_min 0.305
_exptl_absorpt_correction_type gaussian
_exptl_absorpt_process_details
;
CrysAlisPro, Oxford Diffraction Ltd.,
Version 1.171.34.36 (release 02-08-2010 CrysAlis171 .NET)
(compiled Aug  2 2010,13:00:58)
Analytical numeric absorption correction using a multifaceted crystal
model based on expressions derived by R.C. Clark & J.S. Reid.
(Clark, R. C. & Reid, J. S. (1995). Acta Cryst. A51, 887-897)
;
_exptl_crystal_colour 'dark blue'
_exptl_crystal_density_diffrn 1.398
_exptl_crystal_description 'rectangular plate'
_exptl_crystal_F_000 3236
_exptl_crystal_size_max 0.392
_exptl_crystal_size_mid 0.077
_exptl_crystal_size_min 0.018
_platon_squeeze_details
;
;
_refine_diff_density_max 0.420
_refine_diff_density_min -0.394
_refine_diff_density_rms 0.059
_refine_ls_extinction_method none
_refine_ls_goodness_of_fit_ref 1.052
_refine_ls_hydrogen_treatment constr
_refine_ls_matrix_type full
_refine_ls_number_parameters 739
_refine_ls_number_reflns 7859
_refine_ls_number_restraints 0
_refine_ls_restrained_S_all 1.052
_refine_ls_R_factor_all 0.0761
_refine_ls_R_factor_gt 0.0546
_refine_ls_shift/su_max 0.000
_refine_ls_shift/su_mean 0.000
_refine_ls_structure_factor_coef Fsqd
_refine_ls_weighting_details 'calc w=1/[\s^2^(Fo^2^)+(0.0763P)^2^+3.6361P] where P=(Fo^2^+2Fc^2^)/3'
_refine_ls_weighting_scheme calc
_refine_ls_wR_factor_gt 0.1374
_refine_ls_wR_factor_ref 0.1506
_reflns_number_gt 5657
_reflns_number_total 7859
_reflns_threshold_expression >2sigma(I)
_cod_data_source_file ja4021155_si_002_2.cif
_cod_data_source_block compound3b
_cod_database_code 4119832

loop_
_symmetry_equiv_pos_as_xyz
'x, y, z'
'-x+1/2, y+1/2, -z+1/2'
'-x, -y, -z'
'x-1/2, -y-1/2, z-1/2'

loop_
_atom_site_label
_atom_site_type_symbol
_atom_site_fract_x
_atom_site_fract_y
_atom_site_fract_z
_atom_site_U_iso_or_equiv
_atom_site_adp_type
_atom_site_occupancy
_atom_site_symmetry_multiplicity
_atom_site_calc_flag
_atom_site_refinement_flags
C28 C 0.6304(3) 0.8522(5) 0.0507(2) 0.0578(18) Uani 1 1 d .
H28A H 0.6305 0.8249 0.0835 0.087 Uiso 1 1 calc R
H28B H 0.6463 0.9233 0.0516 0.087 Uiso 1 1 calc R
H28C H 0.6594 0.8104 0.0313 0.087 Uiso 1 1 calc R
C35 C 0.5722(4) 0.9761(5) 0.1664(2) 0.070(2) Uani 1 1 d .
H35A H 0.5900 0.9126 0.1530 0.104 Uiso 1 1 calc R
H35B H 0.5931 0.9887 0.1982 0.104 Uiso 1 1 calc R
H35C H 0.5815 1.0337 0.1451 0.104 Uiso 1 1 calc R
C42 C 0.6295(3) 0.5771(5) 0.0679(2) 0.0552(17) Uani 1 1 d .
H42A H 0.6281 0.6460 0.0820 0.083 Uiso 1 1 calc R
H42B H 0.6453 0.5815 0.0352 0.083 Uiso 1 1 calc R
H42C H 0.6597 0.5337 0.0875 0.083 Uiso 1 1 calc R
C43 C 1.0749(3) 0.6409(5) 0.0750(2) 0.0512(17) Uani 1 1 d .
H43A H 1.1238 0.6420 0.0742 0.061 Uiso 1 1 calc R
H43B H 1.0573 0.6862 0.0489 0.061 Uiso 1 1 calc R
C49 C 0.9016(3) 0.3842(5) 0.0915(2) 0.0572(18) Uani 1 1 d .
H49A H 0.8852 0.4396 0.1116 0.086 Uiso 1 1 calc R
H49B H 0.9058 0.3210 0.1104 0.086 Uiso 1 1 calc R
H49C H 0.8704 0.3731 0.0641 0.086 Uiso 1 1 calc R
C50 C 1.1073(3) 0.6686(5) 0.1595(2) 0.0529(17) Uani 1 1 d .
H50A H 1.0959 0.7066 0.1888 0.063 Uiso 1 1 calc R
H50B H 1.1494 0.6965 0.1481 0.063 Uiso 1 1 calc R
C56 C 0.9990(3) 0.3529(5) 0.2035(2) 0.067(2) Uani 1 1 d .
H56A H 0.9617 0.4008 0.2008 0.100 Uiso 1 1 calc R
H56B H 1.0027 0.3253 0.2362 0.100 Uiso 1 1 calc R
H56C H 0.9918 0.2965 0.1806 0.100 Uiso 1 1 calc R
C57 C 1.0317(3) 0.7900(4) 0.1175(2) 0.0447(15) Uani 1 1 d .
H57A H 1.0636 0.8301 0.0990 0.054 Uiso 1 1 calc R
H57B H 1.0293 0.8212 0.1498 0.054 Uiso 1 1 calc R
C63 C 0.8114(3) 0.6383(5) 0.0959(2) 0.071(2) Uani 1 1 d .
H63A H 0.8333 0.5884 0.1176 0.106 Uiso 1 1 calc R
H63B H 0.7957 0.6036 0.0665 0.106 Uiso 1 1 calc R
H63C H 0.7738 0.6691 0.1117 0.106 Uiso 1 1 calc R
N1 N 0.4104(2) 0.7200(4) 0.10629(16) 0.0454(12) Uani 1 1 d .
N5 N 1.0544(2) 0.6816(4) 0.12199(15) 0.0442(12) Uani 1 1 d .
Co3 Co 0.20509(5) 0.82202(8) 0.01895(3) 0.0533(3) Uani 1 1 d .
Cl1 Cl 0.26857(8) 0.93880(13) -0.01872(6) 0.0703(5) Uani 1 1 d .
Cl2 Cl 0.21729(8) 0.84475(16) 0.10039(6) 0.0772(6) Uani 1 1 d .
Cl3 Cl 0.23905(9) 0.65955(13) 0.00197(7) 0.0743(5) Uani 1 1 d .
Cl4 Cl 0.09855(7) 0.86346(12) -0.00061(5) 0.0569(4) Uani 1 1 d .
C1 C 0.5570(3) 0.6438(4) 0.2101(2) 0.0417(15) Uani 1 1 d .
C2 C 0.6124(3) 0.7035(4) 0.1922(2) 0.0414(15) Uani 1 1 d .
C3 C 0.6714(3) 0.7106(4) 0.2207(2) 0.0411(15) Uani 1 1 d .
H3 H 0.7071 0.7515 0.2104 0.049 Uiso 1 1 calc R
C4 C 0.6771(3) 0.6576(4) 0.26362(19) 0.0374(14) Uani 1 1 d .
C5 C 0.6256(3) 0.5948(4) 0.27928(18) 0.0391(15) Uani 1 1 d .
C6 C 0.5667(3) 0.5882(4) 0.2538(2) 0.0448(15) Uani 1 1 d .
H6 H 0.5321 0.5465 0.2652 0.054 Uiso 1 1 calc R
C7 C 0.6457(3) 0.5423(5) 0.32591(19) 0.0443(15) Uani 1 1 d .
C8 C 0.6317(3) 0.4271(5) 0.3245(2) 0.0539(17) Uani 1 1 d .
H8A H 0.6457 0.3962 0.3553 0.081 Uiso 1 1 calc R
H8B H 0.6561 0.3955 0.2987 0.081 Uiso 1 1 calc R
H8C H 0.5841 0.4157 0.3186 0.081 Uiso 1 1 calc R
C9 C 0.6098(3) 0.5926(5) 0.3668(2) 0.0594(18) Uani 1 1 d .
H9A H 0.6227 0.5586 0.3971 0.089 Uiso 1 1 calc R
H9B H 0.5620 0.5860 0.3608 0.089 Uiso 1 1 calc R
H9C H 0.6217 0.6654 0.3687 0.089 Uiso 1 1 calc R
C11 C 0.7360(3) 0.6584(4) 0.29884(18) 0.0398(15) Uani 1 1 d .
C12 C 0.7421(3) 0.7617(4) 0.3269(2) 0.0460(16) Uani 1 1 d .
H12A H 0.7181 0.8167 0.3090 0.055 Uiso 1 1 calc R
H12B H 0.7228 0.7546 0.3588 0.055 Uiso 1 1 calc R
C13 C 0.8162(3) 0.7887(4) 0.33283(19) 0.0433(15) Uani 1 1 d .
C14 C 0.8459(3) 0.7461(4) 0.38046(19) 0.0487(16) Uani 1 1 d .
H14A H 0.8274 0.7833 0.4074 0.073 Uiso 1 1 calc R
H14B H 0.8940 0.7548 0.3814 0.073 Uiso 1 1 calc R
H14C H 0.8352 0.6729 0.3830 0.073 Uiso 1 1 calc R
C15 C 0.8284(3) 0.9056(4) 0.3308(2) 0.0536(17) Uani 1 1 d .
H15A H 0.8089 0.9386 0.3585 0.080 Uiso 1 1 calc R
H15B H 0.8079 0.9335 0.3011 0.080 Uiso 1 1 calc R
H15C H 0.8761 0.9190 0.3315 0.080 Uiso 1 1 calc R
C16 C 0.8455(3) 0.7318(4) 0.29095(18) 0.0380(14) Uani 1 1 d .
C17 C 0.9042(3) 0.7470(4) 0.27017(19) 0.0428(15) Uani 1 1 d .
H17 H 0.9334 0.7994 0.2817 0.051 Uiso 1 1 calc R
C18 C 0.9220(3) 0.6836(5) 0.2308(2) 0.0438(15) Uani 1 1 d .
C19 C 0.8773(3) 0.5997(4) 0.21523(19) 0.0390(15) Uani 1 1 d .
C20 C 0.8161(3) 0.5877(4) 0.23795(19) 0.0401(15) Uani 1 1 d .
H20 H 0.7864 0.5344 0.2283 0.048 Uiso 1 1 calc R
C21 C 0.8004(3) 0.6542(4) 0.27417(19) 0.0390(15) Uani 1 1 d .
C10 C 0.7206(3) 0.5620(5) 0.32973(19) 0.0479(16) Uani 1 1 d .
H10A H 0.7447 0.5016 0.3179 0.058 Uiso 1 1 calc R
H10B H 0.7349 0.5740 0.3636 0.058 Uiso 1 1 calc R
C22 C 0.3917(3) 0.7794(5) 0.0617(2) 0.0553(17) Uani 1 1 d .
H22A H 0.3665 0.8410 0.0709 0.066 Uiso 1 1 calc R
H22B H 0.3620 0.7365 0.0410 0.066 Uiso 1 1 calc R
C23 C 0.4495(3) 0.8133(4) 0.0329(2) 0.0435(15) Uani 1 1 d .
C24 C 0.4373(3) 0.8485(4) -0.0134(2) 0.0496(17) Uani 1 1 d .
H24 H 0.3936 0.8483 -0.0272 0.060 Uiso 1 1 calc R
C25 C 0.4895(3) 0.8840(4) -0.0394(2) 0.0524(17) Uani 1 1 d .
H25 H 0.4822 0.9074 -0.0715 0.063 Uiso 1 1 calc R
C26 C 0.5515(3) 0.8847(4) -0.0182(2) 0.0524(17) Uani 1 1 d .
H26 H 0.5879 0.9090 -0.0354 0.063 Uiso 1 1 calc R
C27 C 0.5613(3) 0.8494(4) 0.0291(2) 0.0461(16) Uani 1 1 d .
C29 C 0.3767(3) 0.7642(5) 0.1483(2) 0.0574(18) Uani 1 1 d .
H29A H 0.3289 0.7723 0.1403 0.069 Uiso 1 1 calc R
H29B H 0.3817 0.7168 0.1760 0.069 Uiso 1 1 calc R
C30 C 0.4055(4) 0.8649(5) 0.1614(2) 0.0612(19) Uani 1 1 d .
C31 C 0.3660(4) 0.9410(7) 0.1796(3) 0.096(3) Uani 1 1 d .
H31 H 0.3198 0.9313 0.1823 0.116 Uiso 1 1 calc R
C32 C 0.3966(5) 1.0324(7) 0.1938(3) 0.108(3) Uani 1 1 d .
H32 H 0.3713 1.0867 0.2064 0.130 Uiso 1 1 calc R
C33 C 0.4631(5) 1.0435(6) 0.1894(3) 0.092(3) Uani 1 1 d .
H33 H 0.4839 1.1057 0.1995 0.110 Uiso 1 1 calc R
C34 C 0.5005(4) 0.9659(5) 0.1706(2) 0.0613(19) Uani 1 1 d .
C36 C 0.3942(3) 0.6100(5) 0.1013(2) 0.0538(17) Uani 1 1 d .
H36A H 0.3535 0.6025 0.0806 0.065 Uiso 1 1 calc R
H36B H 0.3851 0.5815 0.1333 0.065 Uiso 1 1 calc R
C37 C 0.4501(3) 0.5484(4) 0.07955(19) 0.0437(15) Uani 1 1 d .
C38 C 0.4362(3) 0.4538(5) 0.0601(2) 0.0530(17) Uani 1 1 d .
H38 H 0.3920 0.4293 0.0575 0.064 Uiso 1 1 calc R
C39 C 0.4876(4) 0.3948(5) 0.0442(2) 0.0550(17) Uani 1 1 d .
H39 H 0.4797 0.3285 0.0309 0.066 Uiso 1 1 calc R
C40 C 0.5508(3) 0.4346(5) 0.0481(2) 0.0504(16) Uani 1 1 d .
H40 H 0.5871 0.3948 0.0380 0.061 Uiso 1 1 calc R
C41 C 0.5617(3) 0.5312(5) 0.06661(19) 0.0440(15) Uani 1 1 d .
C44 C 1.0505(3) 0.5323(5) 0.06603(19) 0.0431(15) Uani 1 1 d .
C45 C 1.0851(3) 0.4706(5) 0.0357(2) 0.0543(17) Uani 1 1 d .
H45 H 1.1249 0.4938 0.0223 0.065 Uiso 1 1 calc R
C46 C 1.0604(4) 0.3750(6) 0.0255(2) 0.0612(19) Uani 1 1 d .
H46 H 1.0841 0.3293 0.0060 0.073 Uiso 1 1 calc R
C47 C 1.0009(3) 0.3450(5) 0.0437(2) 0.0573(18) Uani 1 1 d .
H47 H 0.9828 0.2793 0.0362 0.069 Uiso 1 1 calc R
C48 C 0.9673(3) 0.4131(5) 0.0737(2) 0.0515(17) Uani 1 1 d .
C51 C 1.1151(3) 0.5566(5) 0.1706(2) 0.0558(18) Uani 1 1 d .
C52 C 1.1749(4) 0.5062(7) 0.1732(3) 0.079(2) Uani 1 1 d .
H52 H 1.2143 0.5433 0.1678 0.095 Uiso 1 1 calc R
C53 C 1.1784(4) 0.4052(8) 0.1833(3) 0.096(3) Uani 1 1 d .
H53 H 1.2195 0.3700 0.1828 0.115 Uiso 1 1 calc R
C54 C 1.1215(4) 0.3535(6) 0.1945(3) 0.080(2) Uani 1 1 d .
H54 H 1.1226 0.2830 0.2032 0.096 Uiso 1 1 calc R
C55 C 1.0618(4) 0.4086(6) 0.1925(2) 0.0613(19) Uani 1 1 d .
C58 C 0.9647(3) 0.7926(5) 0.09227(19) 0.0431(15) Uani 1 1 d .
C59 C 0.9477(3) 0.8718(5) 0.0612(2) 0.0473(16) Uani 1 1 d .
H59 H 0.9793 0.9223 0.0533 0.057 Uiso 1 1 calc R
C60 C 0.8830(3) 0.8763(5) 0.0415(2) 0.0512(17) Uani 1 1 d .
H60 H 0.8695 0.9304 0.0205 0.061 Uiso 1 1 calc R
C61 C 0.8402(3) 0.8015(5) 0.0533(2) 0.0512(17) Uani 1 1 d .
H61 H 0.7959 0.8038 0.0405 0.061 Uiso 1 1 calc R
C62 C 0.8597(3) 0.7208(5) 0.0838(2) 0.0485(16) Uani 1 1 d .
N2 N 0.5111(2) 0.8129(3) 0.05421(16) 0.0436(12) Uani 1 1 d .
N3 N 0.4714(3) 0.8753(4) 0.15718(17) 0.0556(14) Uani 1 1 d .
N4 N 0.5118(2) 0.5870(4) 0.08359(16) 0.0442(12) Uani 1 1 d .
N6 N 0.9935(2) 0.5060(4) 0.08573(15) 0.0425(12) Uani 1 1 d .
N7 N 1.0586(3) 0.5073(4) 0.18006(17) 0.0538(14) Uani 1 1 d .
N8 N 0.9219(2) 0.7174(4) 0.10339(15) 0.0423(12) Uani 1 1 d .
O1 O 0.50255(19) 0.6468(3) 0.18459(13) 0.0464(10) Uani 1 1 d .
O2 O 0.60393(19) 0.7480(3) 0.15117(14) 0.0479(10) Uani 1 1 d .
O3 O 0.97407(19) 0.6964(3) 0.20702(13) 0.0466(10) Uani 1 1 d .
O4 O 0.89543(18) 0.5422(3) 0.18074(12) 0.0458(10) Uani 1 1 d .
Co1 Co 0.51252(5) 0.73524(7) 0.12226(3) 0.0461(3) Uani 1 1 d .
Co2 Co 0.97360(4) 0.59813(7) 0.14709(3) 0.0438(3) Uani 1 1 d .

loop_
_atom_site_aniso_label
_atom_site_aniso_U_11
_atom_site_aniso_U_22
_atom_site_aniso_U_33
_atom_site_aniso_U_23
_atom_site_aniso_U_13
_atom_site_aniso_U_12
C28 0.062(5) 0.059(5) 0.052(4) 0.013(3) -0.010(3) -0.015(4)
C35 0.103(6) 0.042(4) 0.062(5) -0.008(3) -0.017(4) -0.008(4)
C42 0.055(4) 0.058(4) 0.052(4) 0.005(3) -0.006(3) 0.000(4)
C43 0.047(4) 0.059(5) 0.049(4) 0.009(3) 0.012(3) 0.008(3)
C49 0.069(5) 0.053(4) 0.050(4) 0.001(3) 0.003(3) -0.012(4)
C50 0.035(4) 0.069(5) 0.054(4) 0.006(3) -0.003(3) -0.001(3)
C56 0.093(6) 0.055(5) 0.053(4) 0.017(3) 0.007(4) 0.005(4)
C57 0.046(4) 0.043(4) 0.045(4) 0.007(3) 0.009(3) -0.005(3)
C63 0.054(4) 0.082(5) 0.076(5) 0.018(4) -0.006(4) -0.017(4)
N1 0.052(3) 0.040(3) 0.045(3) -0.003(2) 0.000(2) 0.006(3)
N5 0.045(3) 0.050(3) 0.039(3) 0.004(2) 0.007(2) 0.004(3)
Co3 0.0522(6) 0.0534(7) 0.0546(7) 0.0068(5) 0.0067(5) -0.0053(5)
Cl1 0.0623(11) 0.0638(12) 0.0861(13) 0.0169(10) 0.0198(9) -0.0048(9)
Cl2 0.0626(11) 0.1109(16) 0.0577(11) 0.0047(10) -0.0001(9) -0.0086(11)
Cl3 0.0721(12) 0.0552(11) 0.0947(14) -0.0012(10) -0.0095(10) -0.0092(9)
Cl4 0.0527(10) 0.0679(11) 0.0506(9) 0.0131(8) 0.0072(7) -0.0060(8)
C1 0.048(4) 0.034(4) 0.044(4) -0.011(3) 0.006(3) 0.003(3)
C2 0.049(4) 0.034(4) 0.041(4) -0.010(3) 0.001(3) 0.001(3)
C3 0.042(4) 0.040(4) 0.042(4) 0.002(3) 0.005(3) -0.009(3)
C4 0.043(4) 0.038(4) 0.032(3) -0.002(3) 0.002(3) 0.001(3)
C5 0.051(4) 0.040(4) 0.028(3) -0.008(3) 0.008(3) 0.002(3)
C6 0.047(4) 0.048(4) 0.040(4) -0.007(3) 0.007(3) -0.007(3)
C7 0.052(4) 0.051(4) 0.030(3) -0.003(3) 0.008(3) -0.008(3)
C8 0.062(4) 0.060(5) 0.039(4) 0.002(3) 0.006(3) -0.003(3)
C9 0.075(5) 0.065(5) 0.039(4) -0.006(3) 0.009(3) -0.008(4)
C11 0.052(4) 0.038(4) 0.030(3) -0.002(3) 0.002(3) -0.007(3)
C12 0.044(4) 0.057(4) 0.037(3) -0.002(3) 0.000(3) -0.002(3)
C13 0.051(4) 0.046(4) 0.032(3) -0.002(3) -0.003(3) 0.002(3)
C14 0.057(4) 0.057(4) 0.031(3) -0.003(3) -0.009(3) -0.016(3)
C15 0.062(4) 0.048(4) 0.051(4) -0.004(3) 0.004(3) -0.004(3)
C16 0.044(4) 0.044(4) 0.026(3) 0.006(3) -0.005(3) -0.001(3)
C17 0.057(4) 0.044(4) 0.027(3) 0.001(3) -0.005(3) -0.006(3)
C18 0.051(4) 0.046(4) 0.034(4) 0.008(3) 0.000(3) -0.004(3)
C19 0.051(4) 0.039(4) 0.027(3) 0.010(3) 0.001(3) 0.001(3)
C20 0.050(4) 0.037(4) 0.034(3) 0.007(3) 0.005(3) -0.007(3)
C21 0.045(4) 0.045(4) 0.027(3) 0.008(3) 0.003(3) 0.002(3)
C10 0.062(4) 0.055(4) 0.027(3) 0.000(3) 0.006(3) -0.002(3)
C22 0.058(4) 0.059(4) 0.048(4) -0.002(3) -0.006(3) -0.003(4)
C23 0.052(4) 0.032(4) 0.045(4) -0.013(3) -0.006(3) 0.007(3)
C24 0.060(4) 0.043(4) 0.045(4) -0.012(3) -0.015(3) 0.009(3)
C25 0.068(5) 0.038(4) 0.049(4) 0.001(3) -0.010(4) 0.001(3)
C26 0.063(5) 0.037(4) 0.057(5) -0.003(3) -0.003(4) 0.001(3)
C27 0.062(5) 0.031(4) 0.044(4) -0.003(3) -0.008(3) -0.004(3)
C29 0.051(4) 0.067(5) 0.054(4) -0.007(4) 0.003(3) 0.014(4)
C30 0.068(5) 0.058(5) 0.056(4) -0.020(4) -0.018(4) 0.015(4)
C31 0.087(6) 0.092(7) 0.108(7) -0.051(6) -0.021(5) 0.020(5)
C32 0.101(8) 0.102(8) 0.119(7) -0.057(6) -0.027(6) 0.035(6)
C33 0.119(8) 0.068(6) 0.085(6) -0.038(5) -0.038(5) 0.025(6)
C34 0.079(6) 0.056(5) 0.047(4) -0.013(4) -0.026(4) -0.002(4)
C36 0.056(4) 0.059(5) 0.046(4) -0.004(3) -0.002(3) -0.008(4)
C37 0.059(5) 0.035(4) 0.036(3) -0.001(3) -0.008(3) -0.002(3)
C38 0.068(5) 0.043(4) 0.048(4) -0.001(3) -0.006(3) -0.009(4)
C39 0.078(5) 0.040(4) 0.047(4) -0.005(3) -0.004(4) 0.007(4)
C40 0.060(5) 0.044(4) 0.047(4) -0.003(3) -0.007(3) 0.010(4)
C41 0.055(4) 0.039(4) 0.038(4) 0.006(3) 0.000(3) 0.010(3)
C44 0.045(4) 0.053(4) 0.031(3) 0.012(3) 0.001(3) 0.003(3)
C45 0.059(4) 0.064(5) 0.042(4) 0.004(4) 0.016(3) 0.010(4)
C46 0.076(5) 0.063(5) 0.045(4) -0.008(4) 0.009(4) 0.010(4)
C47 0.070(5) 0.057(5) 0.044(4) 0.000(4) -0.008(4) -0.003(4)
C48 0.061(5) 0.061(5) 0.032(4) 0.011(3) 0.002(3) 0.004(4)
C51 0.049(4) 0.069(5) 0.049(4) 0.008(4) 0.000(3) 0.004(4)
C52 0.058(5) 0.081(6) 0.100(6) 0.024(5) 0.001(4) 0.009(5)
C53 0.074(6) 0.095(8) 0.119(7) 0.016(6) -0.001(5) 0.034(6)
C54 0.083(6) 0.077(6) 0.080(6) 0.021(4) -0.003(5) 0.017(5)
C55 0.065(5) 0.075(6) 0.043(4) 0.007(4) -0.007(3) 0.002(4)
C58 0.057(4) 0.041(4) 0.031(3) 0.003(3) 0.011(3) 0.008(3)
C59 0.057(5) 0.047(4) 0.039(4) -0.001(3) 0.014(3) 0.001(3)
C60 0.070(5) 0.047(4) 0.037(4) 0.006(3) 0.008(3) 0.012(4)
C61 0.049(4) 0.065(5) 0.040(4) -0.001(3) 0.003(3) 0.006(4)
C62 0.050(4) 0.059(4) 0.036(4) 0.001(3) -0.002(3) 0.013(4)
N2 0.053(3) 0.036(3) 0.041(3) -0.004(2) -0.005(3) -0.004(3)
N3 0.073(4) 0.048(4) 0.044(3) -0.008(3) -0.021(3) 0.005(3)
N4 0.043(3) 0.048(3) 0.042(3) -0.001(2) -0.005(2) -0.003(3)
N6 0.048(3) 0.039(3) 0.040(3) 0.007(2) 0.003(2) -0.004(3)
N7 0.066(4) 0.047(4) 0.049(3) 0.012(3) 0.003(3) 0.003(3)
N8 0.049(3) 0.043(3) 0.035(3) 0.004(2) 0.006(2) 0.000(3)
O1 0.046(3) 0.046(3) 0.047(2) -0.001(2) -0.008(2) -0.005(2)
O2 0.058(3) 0.042(3) 0.043(3) 0.009(2) -0.007(2) -0.007(2)
O3 0.051(3) 0.052(3) 0.038(2) 0.0046(19) 0.006(2) -0.004(2)
O4 0.057(3) 0.046(3) 0.034(2) -0.003(2) 0.0116(19) -0.002(2)
Co1 0.0504(6) 0.0414(6) 0.0456(6) -0.0037(5) -0.0094(5) -0.0032(5)
Co2 0.0470(6) 0.0482(6) 0.0368(6) 0.0059(5) 0.0071(4) -0.0012(5)

loop_
_atom_type_symbol
_atom_type_description
_atom_type_scat_dispersion_real
_atom_type_scat_dispersion_imag
_atom_type_scat_source
C C 0.0181 0.0091 'International Tables Vol C Tables 4.2.6.8 and 6.1.1.4'
N N 0.0311 0.0180 'International Tables Vol C Tables 4.2.6.8 and 6.1.1.4'
O O 0.0492 0.0322 'International Tables Vol C Tables 4.2.6.8 and 6.1.1.4'
Co Co -2.3653 3.6143 'International Tables Vol C Tables 4.2.6.8 and 6.1.1.4'
Cl Cl 0.3639 0.7018 'International Tables Vol C Tables 4.2.6.8 and 6.1.1.4'
H H 0.0000 0.0000 'International Tables Vol C Tables 4.2.6.8 and 6.1.1.4'

loop_
_geom_angle_atom_site_label_1
_geom_angle_atom_site_label_2
_geom_angle_atom_site_label_3
_geom_angle
N5 C43 C44 112.0(5)
N5 C50 C51 109.0(5)
N5 C57 C58 109.3(5)
C36 N1 C29 110.0(5)
C36 N1 C22 112.1(4)
C29 N1 C22 110.1(5)
C36 N1 Co1 108.9(3)
C29 N1 Co1 105.8(3)
C22 N1 Co1 109.8(3)
C50 N5 C57 112.4(5)
C50 N5 C43 111.2(5)
C57 N5 C43 111.1(4)
C50 N5 Co2 104.9(3)
C57 N5 Co2 106.1(3)
C43 N5 Co2 111.0(4)
Cl4 Co3 Cl1 106.21(7)
Cl4 Co3 Cl3 117.56(7)
Cl1 Co3 Cl3 110.12(7)
Cl4 Co3 Cl2 105.68(7)
Cl1 Co3 Cl2 109.31(8)
Cl3 Co3 Cl2 107.70(8)
O1 C1 C6 125.0(5)
O1 C1 C2 116.3(5)
C6 C1 C2 118.7(6)
O2 C2 C3 123.3(5)
O2 C2 C1 117.7(5)
C3 C2 C1 118.9(5)
C4 C3 C2 119.6(5)
C3 C4 C5 121.4(5)
C3 C4 C11 126.5(5)
C5 C4 C11 112.1(5)
C6 C5 C4 121.1(5)
C6 C5 C7 128.2(5)
C4 C5 C7 110.6(5)
C5 C6 C1 120.0(6)
C5 C7 C9 109.2(5)
C5 C7 C8 112.3(5)
C9 C7 C8 110.3(5)
C5 C7 C10 102.4(4)
C9 C7 C10 112.0(5)
C8 C7 C10 110.4(5)
C21 C11 C4 112.2(4)
C21 C11 C12 102.0(4)
C4 C11 C12 112.1(5)
C21 C11 C10 114.8(5)
C4 C11 C10 100.6(4)
C12 C11 C10 115.5(4)
C13 C12 C11 108.0(4)
C16 C13 C14 109.6(5)
C16 C13 C12 102.3(4)
C14 C13 C12 110.7(5)
C16 C13 C15 112.6(5)
C14 C13 C15 109.3(5)
C12 C13 C15 112.2(5)
C17 C16 C21 121.5(5)
C17 C16 C13 129.1(5)
C21 C16 C13 109.4(5)
C16 C17 C18 119.6(5)
O3 C18 C17 124.1(5)
O3 C18 C19 116.9(5)
C17 C18 C19 119.0(5)
O4 C19 C20 123.4(5)
O4 C19 C18 117.5(5)
C20 C19 C18 119.0(5)
C21 C20 C19 119.2(5)
C20 C21 C16 121.5(5)
C20 C21 C11 126.1(5)
C16 C21 C11 112.3(5)
C7 C10 C11 108.3(5)
N1 C22 C23 114.6(5)
N2 C23 C24 122.3(6)
N2 C23 C22 118.8(5)
C24 C23 C22 118.7(6)
C23 C24 C25 119.3(6)
C26 C25 C24 118.8(6)
C25 C26 C27 119.9(6)
N2 C27 C26 121.6(6)
N2 C27 C28 120.6(5)
C26 C27 C28 117.7(6)
C30 C29 N1 110.4(5)
N3 C30 C31 123.3(7)
N3 C30 C29 116.7(6)
C31 C30 C29 119.9(7)
C30 C31 C32 117.4(8)
C33 C32 C31 119.7(8)
C32 C33 C34 121.0(8)
N3 C34 C33 120.0(7)
N3 C34 C35 118.3(6)
C33 C34 C35 121.7(7)
N1 C36 C37 112.4(5)
N4 C37 C38 123.0(6)
N4 C37 C36 117.9(5)
C38 C37 C36 119.0(6)
C37 C38 C39 118.8(6)
C38 C39 C40 118.2(6)
C41 C40 C39 120.5(6)
N4 C41 C40 121.0(6)
N4 C41 C42 118.5(5)
C40 C41 C42 120.5(6)
N6 C44 C45 124.7(6)
N6 C44 C43 116.8(5)
C45 C44 C43 118.3(6)
C46 C45 C44 117.8(6)
C45 C46 C47 119.9(6)
C46 C47 C48 119.2(6)
N6 C48 C47 121.0(6)
N6 C48 C49 119.2(6)
C47 C48 C49 119.8(6)
N7 C51 C52 121.0(7)
N7 C51 C50 115.0(6)
C52 C51 C50 124.0(7)
C53 C52 C51 121.0(8)
C52 C53 C54 119.1(8)
C53 C54 C55 117.8(8)
N7 C55 C54 122.5(7)
N7 C55 C56 118.9(6)
C54 C55 C56 118.5(7)
N8 C58 C59 122.7(6)
N8 C58 C57 116.8(5)
C59 C58 C57 120.5(6)
C58 C59 C60 118.8(6)
C61 C60 C59 118.2(6)
C60 C61 C62 121.4(6)
N8 C62 C61 120.4(6)
N8 C62 C63 119.3(5)
C61 C62 C63 120.4(6)
C27 N2 C23 118.0(5)
C27 N2 Co1 130.0(4)
C23 N2 Co1 111.5(4)
C30 N3 C34 118.6(6)
C30 N3 Co1 110.0(4)
C34 N3 Co1 131.2(5)
C37 N4 C41 118.4(5)
C37 N4 Co1 110.8(4)
C41 N4 Co1 130.7(4)
C44 N6 C48 117.3(5)
C44 N6 Co2 112.1(4)
C48 N6 Co2 127.9(4)
C55 N7 C51 118.5(6)
C55 N7 Co2 130.0(5)
C51 N7 Co2 108.1(4)
C58 N8 C62 118.5(5)
C58 N8 Co2 110.1(4)
C62 N8 Co2 131.1(4)
C1 O1 Co1 111.4(3)
C2 O2 Co1 114.1(3)
C18 O3 Co2 110.8(4)
C19 O4 Co2 113.2(3)
O2 Co1 O1 80.23(15)
O2 Co1 N1 168.38(17)
O1 Co1 N1 89.80(17)
O2 Co1 N2 107.24(18)
O1 Co1 N2 171.77(17)
N1 Co1 N2 83.11(18)
O2 Co1 N4 104.93(17)
O1 Co1 N4 85.73(15)
N1 Co1 N4 80.06(18)
N2 Co1 N4 88.92(16)
O2 Co1 N3 96.38(18)
O1 Co1 N3 92.12(16)
N1 Co1 N3 77.89(19)
N2 Co1 N3 90.48(17)
N4 Co1 N3 157.9(2)
O4 Co2 O3 80.09(15)
O4 Co2 N5 168.25(17)
O3 Co2 N5 88.37(16)
O4 Co2 N6 110.30(17)
O3 Co2 N6 168.62(17)
N5 Co2 N6 81.38(18)
O4 Co2 N8 98.54(17)
O3 Co2 N8 89.83(15)
N5 Co2 N8 79.07(18)
N6 Co2 N8 93.07(16)
O4 Co2 N7 102.81(18)
O3 Co2 N7 90.96(17)
N5 Co2 N7 79.43(19)
N6 Co2 N7 82.33(17)
N8 Co2 N7 158.45(19)

loop_
_geom_bond_atom_site_label_1
_geom_bond_atom_site_label_2
_geom_bond_distance
C28 C27 1.500(8)
C35 C34 1.467(9)
C42 C41 1.495(8)
C43 N5 1.488(7)
C43 C44 1.516(8)
C49 C48 1.487(8)
C50 N5 1.475(7)
C50 C51 1.498(9)
C56 C55 1.506(9)
C57 N5 1.488(7)
C57 C58 1.502(8)
C63 C62 1.500(8)
N1 C36 1.474(7)
N1 C29 1.495(7)
N1 C22 1.499(7)
N1 Co1 2.105(5)
N5 Co2 2.105(4)
Co3 Cl4 2.2673(18)
Co3 Cl1 2.2747(18)
Co3 Cl3 2.280(2)
Co3 Cl2 2.292(2)
C1 O1 1.288(6)
C1 C6 1.423(8)
C1 C2 1.468(8)
C2 O2 1.287(6)
C2 C3 1.410(8)
C3 C4 1.382(7)
C4 C5 1.409(7)
C4 C11 1.512(7)
C5 C6 1.365(7)
C5 C7 1.510(8)
C7 C9 1.524(8)
C7 C8 1.526(8)
C7 C10 1.536(8)
C11 C21 1.500(7)
C11 C12 1.558(7)
C11 C10 1.561(8)
C12 C13 1.542(8)
C13 C16 1.523(8)
C13 C14 1.539(7)
C13 C15 1.543(8)
C16 C17 1.358(7)
C16 C21 1.427(8)
C17 C18 1.429(8)
C18 O3 1.280(6)
C18 C19 1.474(8)
C19 O4 1.284(6)
C19 C20 1.422(7)
C20 C21 1.377(7)
C22 C23 1.512(8)
C23 N2 1.359(7)
C23 C24 1.382(8)
C24 C25 1.384(8)
C25 C26 1.366(8)
C26 C27 1.401(8)
C27 N2 1.345(7)
C29 C30 1.475(9)
C30 N3 1.350(8)
C30 C31 1.383(9)
C31 C32 1.390(11)
C32 C33 1.363(11)
C33 C34 1.380(10)
C34 N3 1.364(8)
C36 C37 1.532(8)
C37 N4 1.346(7)
C37 C38 1.370(8)
C38 C39 1.380(8)
C39 C40 1.380(8)
C40 C41 1.375(8)
C41 N4 1.346(7)
C44 N6 1.343(7)
C44 C45 1.378(8)
C45 C46 1.367(9)
C46 C47 1.383(9)
C47 C48 1.411(8)
C48 N6 1.357(7)
C51 N7 1.346(7)
C51 C52 1.377(9)
C52 C53 1.347(10)
C53 C54 1.380(10)
C54 C55 1.403(9)
C55 N7 1.332(8)
C58 N8 1.351(7)
C58 C59 1.381(8)
C59 C60 1.399(8)
C60 C61 1.353(8)
C61 C62 1.398(8)
C62 N8 1.354(7)
N2 Co1 2.149(5)
N3 Co1 2.243(5)
N4 Co1 2.210(5)
N6 Co2 2.140(5)
N7 Co2 2.252(5)
N8 Co2 2.210(5)
O1 Co1 2.101(4)
O2 Co1 1.994(4)
O3 Co2 2.104(4)
O4 Co2 2.008(4)

loop_
_platon_squeeze_void_nr
_platon_squeeze_void_average_x
_platon_squeeze_void_average_y
_platon_squeeze_void_average_z
_platon_squeeze_void_volume
_platon_squeeze_void_count_electrons
_platon_squeeze_void_content
1 0.250 0.008 0.250 813 213 ' '
2 0.750 0.128 0.750 813 213 ' '
3 0.260 0.150 0.871 8 0 ' '
4 0.760 0.350 0.371 8 0 ' '
5 0.240 0.650 0.628 8 0 ' '
6 0.740 0.850 0.128 8 0 ' '
